data_7234727
loop_
_publ_author_name
'Yan Jiao'
'Ming Li'
'Ning Wang'
'Tao Lu'
'Liang Zhou'
'Yan Huang'
'Zhiyun Lu'
'Daibing Luo'
'Xuemei Pu'

_publ_section_title
;
 A facile color-tuning strategy for constructing a library of Ir(iii)
 complexes with fine-tuned phosphorescence from bluish green to red using
 a synergetic substituent effect of -OCH3 and -CN at only the C-ring of
 C/\N ligand
;
_journal_name_full 'Journal of Materials Chemistry C'
_journal_page_first 4269
_journal_page_last 4277
_journal_paper_doi 10.1039/C6TC00153J
_journal_volume 4
_journal_year 2016
_chemical_formula_moiety 'C45 H31 Ir N6 O2'
_chemical_formula_sum 'C45 H31 Ir N6 O2'
_chemical_formula_weight 879.96
_space_group_crystal_system triclinic
_space_group_IT_number 2
_space_group_name_Hall '-P 1'
_space_group_name_H-M_alt 'P -1'
_atom_sites_solution_hydrogens geom
_atom_sites_solution_primary iterative
_cell_angle_alpha 90.118(3)
_cell_angle_beta 97.538(3)
_cell_angle_gamma 95.431(2)
_cell_formula_units_Z 4
_cell_length_a 13.2010(4)
_cell_length_b 15.9948(4)
_cell_length_c 19.2170(7)
_cell_measurement_reflns_used 7129
_cell_measurement_temperature 143.00(10)
_cell_measurement_theta_max 23.4470
_cell_measurement_theta_min 3.1500
_cell_volume 4004.1(2)
_computing_cell_refinement
;
CrysAlisPro, Agilent Technologies,
Version 1.171.36.28 (release 01-02-2013 CrysAlis171 .NET)
(compiled Feb  1 2013,16:14:44)
;
_computing_data_collection
;
CrysAlisPro, Agilent Technologies,
Version 1.171.36.28 (release 01-02-2013 CrysAlis171 .NET)
(compiled Feb  1 2013,16:14:44)
;
_computing_data_reduction
;
CrysAlisPro, Agilent Technologies,
Version 1.171.36.28 (release 01-02-2013 CrysAlis171 .NET)
(compiled Feb  1 2013,16:14:44)
;
_computing_molecular_graphics 'Olex2 (Dolomanov et al., 2009)'
_computing_publication_material 'Olex2 (Dolomanov et al., 2009)'
_computing_structure_refinement 'ShelXL (Sheldrick, 2008)'
_computing_structure_solution
;
Superflip (Palatinus & Chapuis, 2007;Palatinus & van der Lee, 2008;
Palatinus et al., 2012)
;
_diffrn_ambient_temperature 143.00(10)
_diffrn_detector_area_resol_mean 16.0874
_diffrn_measured_fraction_theta_full 0.997
_diffrn_measured_fraction_theta_max 0.998
_diffrn_measurement_details
;
#__ type_ start__ end____ width___ exp.time_
  1 omega  -35.00    5.00   1.0000    9.0000
omega____ theta____ kappa____ phi______ frames
    -      -17.3611   57.0000  -30.0000 40

#__ type_ start__ end____ width___ exp.time_
  2 omega  -23.00    4.00   1.0000    9.0000
omega____ theta____ kappa____ phi______ frames
    -      -17.3611  -99.0000    0.0000 27

#__ type_ start__ end____ width___ exp.time_
  3 omega  -23.00   24.00   1.0000    9.0000
omega____ theta____ kappa____ phi______ frames
    -      -17.3611  -99.0000  -60.0000 47

#__ type_ start__ end____ width___ exp.time_
  4 omega  -39.00   49.00   1.0000    9.0000
omega____ theta____ kappa____ phi______ frames
    -      -17.3611   57.0000 -150.0000 88

#__ type_ start__ end____ width___ exp.time_
  5 omega   36.00   93.00   1.0000    9.0000
omega____ theta____ kappa____ phi______ frames
    -       19.1580  178.0000  -30.0000 57

#__ type_ start__ end____ width___ exp.time_
  6 omega    0.00   45.00   1.0000    9.0000
omega____ theta____ kappa____ phi______ frames
    -       19.1580   57.0000 -180.0000 45

#__ type_ start__ end____ width___ exp.time_
  7 omega   -1.00   88.00   1.0000    9.0000
omega____ theta____ kappa____ phi______ frames
    -       19.1580   57.0000   90.0000 89

#__ type_ start__ end____ width___ exp.time_
  8 omega  -25.00   84.00   1.0000    9.0000
omega____ theta____ kappa____ phi______ frames
    -       19.1580   19.0000   30.0000 109
;
_diffrn_measurement_device_type 'Xcalibur, Eos'
_diffrn_measurement_method '\w scans'
_diffrn_orient_matrix_UB_11 -0.0039885000
_diffrn_orient_matrix_UB_12 0.0031905000
_diffrn_orient_matrix_UB_13 0.0363413000
_diffrn_orient_matrix_UB_21 -0.0481819000
_diffrn_orient_matrix_UB_22 0.0163871000
_diffrn_orient_matrix_UB_23 -0.0080533000
_diffrn_orient_matrix_UB_31 -0.0250468000
_diffrn_orient_matrix_UB_32 -0.0413039000
_diffrn_orient_matrix_UB_33 -0.0009771000
_diffrn_radiation_monochromator graphite
_diffrn_radiation_type MoK\a
_diffrn_radiation_wavelength 0.71073
_diffrn_reflns_av_R_equivalents 0.0655
_diffrn_reflns_av_unetI/netI 0.1175
_diffrn_reflns_Laue_measured_fraction_full 0.997
_diffrn_reflns_Laue_measured_fraction_max 0.998
_diffrn_reflns_limit_h_max 16
_diffrn_reflns_limit_h_min -16
_diffrn_reflns_limit_k_max 19
_diffrn_reflns_limit_k_min -19
_diffrn_reflns_limit_l_max 19
_diffrn_reflns_limit_l_min -24
_diffrn_reflns_number 38944
_diffrn_reflns_point_group_measured_fraction_full 0.997
_diffrn_reflns_point_group_measured_fraction_max 0.998
_diffrn_reflns_theta_full 25.242
_diffrn_reflns_theta_max 26.371
_diffrn_reflns_theta_min 2.811
_diffrn_source 'Enhance (Mo) X-ray Source'
_exptl_absorpt_coefficient_mu 3.379
_exptl_absorpt_correction_T_max 1.00000
_exptl_absorpt_correction_T_min 0.82036
_exptl_absorpt_correction_type multi-scan
_exptl_absorpt_process_details
;
CrysAlisPro, Agilent Technologies,
Version 1.171.36.28 (release 01-02-2013 CrysAlis171 .NET)
(compiled Feb  1 2013,16:14:44)
Empirical absorption correction using spherical harmonics,
 implemented in SCALE3 ABSPACK scaling algorithm.
;
_exptl_crystal_density_diffrn 1.460
_exptl_crystal_F_000 1744
_exptl_crystal_size_max 0.3
_exptl_crystal_size_mid 0.25
_exptl_crystal_size_min 0.2
_refine_diff_density_max 1.912
_refine_diff_density_min -1.146
_refine_diff_density_rms 0.147
_refine_ls_extinction_coef .
_refine_ls_extinction_method none
_refine_ls_goodness_of_fit_ref 0.962
_refine_ls_hydrogen_treatment constr
_refine_ls_matrix_type full
_refine_ls_number_parameters 876
_refine_ls_number_reflns 16322
_refine_ls_number_restraints 7
_refine_ls_restrained_S_all 0.963
_refine_ls_R_factor_all 0.1133
_refine_ls_R_factor_gt 0.0633
_refine_ls_shift/su_max 0.011
_refine_ls_shift/su_mean 0.000
_refine_ls_structure_factor_coef Fsqd
_refine_ls_weighting_details
;
 w=1/[\s^2^(Fo^2^)+(0.0557P)^2^]
 where P=(Fo^2^+2Fc^2^)/3
;
_refine_ls_weighting_scheme calc
_refine_ls_wR_factor_gt 0.1242
_refine_ls_wR_factor_ref 0.1430
_reflns_Friedel_coverage 0.000
_reflns_Friedel_fraction_full .
_reflns_Friedel_fraction_max .
_reflns_number_gt 9905
_reflns_number_total 16322
_reflns_threshold_expression 'I > 2\s(I)'
_cod_data_source_file J-Mater-Chem-C-2016-4-4269.cif
_cod_data_source_block 130924_s2_lm
_cod_database_code 7234727
_shelx_space_group_comment
;
The symmetry employed for this shelxl refinement is uniquely defined
by the following loop, which should always be used as a source of
symmetry information in preference to the above space-group names.
They are only intended as comments.
;
_shelx_estimated_absorpt_t_max 0.551
_shelx_estimated_absorpt_t_min 0.431
_reflns_odcompleteness_completeness 99.87
_reflns_odcompleteness_iscentric 1
_reflns_odcompleteness_theta 26.32
_olex2_refinement_description
;
1. Fixed Uiso
 At 1.2 times of:
  All C(H) groups
 At 1.5 times of:
  All C(H,H,H) groups
2. Restrained distances
 C85B-C90B
 1.4 with sigma of 0.02
 C90B-C89B
 1.4 with sigma of 0.02
 C89B-C88B
 1.4 with sigma of 0.02
 C88B-C87B
 1.4 with sigma of 0.02
 C87B-C86B
 1.4 with sigma of 0.02
 C85B-C86B
 1.4 with sigma of 0.02
 C90B-C88B
 2.45 with sigma of 0.02
3. Uiso/Uaniso restraints and constraints
Uanis(C90A) = Uanis(C60) = Uanis(C90B)
Uanis(C89A) = Uanis(C61) = Uanis(C89B)
Uanis(C88A) = Uanis(C86A) = Uanis(C88B) = Uanis(C25) = Uanis(C86B)
Uanis(C87B) = Uanis(C85A) = Uanis(C87A) = Uanis(C59) = Uanis(C85B)
Uanis(O1) = Uanis(O2) = Uanis(O3) = Uanis(O4)
Uanis(C46) = Uanis(C48) = Uanis(C49) = Uanis(C50) = Uanis(C47) = Uanis(C1) =
Uanis(C2) = Uanis(C3) = Uanis(C5) = Uanis(C4)
4. Others
 Sof(C85B)=Sof(C86B)=Sof(H86B)=Sof(C87B)=Sof(H87B)=Sof(C88B)=Sof(H88B)=
 Sof(C89B)=Sof(H89B)=Sof(C90B)=Sof(H90B)=1-FVAR(1)
 Sof(C85A)=Sof(C90A)=Sof(H90A)=Sof(C89A)=Sof(H89A)=Sof(C88A)=Sof(H88A)=
 Sof(C87A)=Sof(H87A)=Sof(C86A)=Sof(H86A)=FVAR(1)
5.a Aromatic/amide H refined with riding coordinates:
 C2(H2), C7(H7), C8(H8), C9(H9), C10(H10), C14(H14), C15(H15), C16(H16),
 C17(H17), C18(H18), C20(H20), C22(H22), C23(H23), C27(H27), C28(H28), C29(H29),
  C30(H30), C34(H34), C35(H35), C36(H36), C37(H37), C38(H38), C40(H40),
 C42(H42), C43(H43), C47(H47), C52(H52), C53(H53), C54(H54), C55(H55), C59(H59),
  C60(H60), C61(H61), C62(H62), C63(H63), C65(H65), C67(H67), C68(H68),
 C72(H72), C73(H73), C74(H74), C75(H75), C79(H79), C81(H81), C82(H82),
 C90A(H90A), C89A(H89A), C88A(H88A), C87A(H87A), C86A(H86A), C86B(H86B),
 C87B(H87B), C88B(H88B), C89B(H89B), C90B(H90B)
5.b Fitted hexagon refined as free rotating group:
 C85A(C90A,C89A,C88A,C87A,C86A)
5.c Idealised Me refined as rotating group:
 C4(H4a,H4b,H4c), C5(H5a,H5b,H5c), C49(H49a,H49b,H49c), C50(H50a,H50b,H50c)
;

loop_
_space_group_symop_operation_xyz
'x, y, z'
'-x, -y, -z'

loop_
_atom_site_label
_atom_site_type_symbol
_atom_site_fract_x
_atom_site_fract_y
_atom_site_fract_z
_atom_site_U_iso_or_equiv
_atom_site_adp_type
_atom_site_occupancy
_atom_site_site_symmetry_order
_atom_site_calc_flag
_atom_site_refinement_flags_posn
_atom_site_refinement_flags_adp
_atom_site_refinement_flags_occupancy
_atom_site_disorder_assembly
_atom_site_disorder_group
Ir1 Ir 0.20546(3) 0.51581(2) 0.30719(2) 0.03756(11) Uani 1 1 d . . . . .
Ir2 Ir -0.27037(3) 0.96675(2) 0.19674(2) 0.03967(12) Uani 1 1 d . . . . .
O1 O 0.3589(5) 0.4859(3) 0.2980(3) 0.0487(8) Uani 1 1 d . . . . .
O2 O 0.2328(5) 0.4884(3) 0.4171(3) 0.0487(8) Uani 1 1 d . . . . .
O3 O -0.2862(5) 0.9812(3) 0.0853(3) 0.0487(8) Uani 1 1 d . . . . .
O4 O -0.1075(5) 0.9952(3) 0.1972(3) 0.0487(8) Uani 1 1 d . . . . .
N1 N 0.1531(6) 0.3965(3) 0.2742(4) 0.0428(18) Uani 1 1 d . . . . .
N2 N 0.0825(6) 0.3088(4) 0.1876(4) 0.051(2) Uani 1 1 d . . . . .
N3 N 0.2390(5) 0.6406(3) 0.3334(3) 0.0352(17) Uani 1 1 d . . . . .
N4 N 0.1868(5) 0.7619(3) 0.3607(3) 0.0340(16) Uani 1 1 d . . . . .
N5 N 0.1333(7) 0.5515(4) -0.0772(4) 0.066(2) Uani 1 1 d . . . . .
N6 N -0.3044(6) 0.6627(5) 0.3232(4) 0.061(2) Uani 1 1 d . . . . .
N7 N -0.2747(6) 0.8424(4) 0.1757(3) 0.0413(17) Uani 1 1 d . . . . .
N8 N -0.3648(5) 0.7201(3) 0.1413(3) 0.0373(17) Uani 1 1 d . . . . .
N9 N -0.2788(5) 1.0882(4) 0.2245(3) 0.0372(16) Uani 1 1 d . . . . .
N10 N -0.2870(6) 1.1869(4) 0.3044(4) 0.0459(19) Uani 1 1 d . . . . .
N11 N -0.8215(7) 0.8253(4) 0.1622(4) 0.065(2) Uani 1 1 d . . . . .
N12 N -0.2789(9) 0.9524(6) 0.5786(5) 0.091(3) Uani 1 1 d . . . . .
C1 C 0.4184(10) 0.4553(6) 0.3480(6) 0.0780(11) Uani 1 1 d . . . . .
C2 C 0.3994(10) 0.4425(6) 0.4161(5) 0.0780(11) Uani 1 1 d . . . . .
H2 H 0.4523 0.4190 0.4460 0.094 Uiso 1 1 calc R . . . .
C3 C 0.3159(10) 0.4585(6) 0.4466(6) 0.0780(11) Uani 1 1 d . . . . .
C4 C 0.5197(9) 0.4357(6) 0.3249(5) 0.0780(11) Uani 1 1 d . . . . .
H4A H 0.5060 0.3989 0.2832 0.117 Uiso 1 1 calc GR . . . .
H4B H 0.5597 0.4074 0.3629 0.117 Uiso 1 1 calc GR . . . .
H4C H 0.5586 0.4880 0.3136 0.117 Uiso 1 1 calc GR . . . .
C5 C 0.3111(9) 0.4360(6) 0.5224(5) 0.0780(11) Uani 1 1 d . . . . .
H5A H 0.2628 0.4697 0.5417 0.117 Uiso 1 1 calc GR . . . .
H5B H 0.3794 0.4474 0.5493 0.117 Uiso 1 1 calc GR . . . .
H5C H 0.2878 0.3762 0.5253 0.117 Uiso 1 1 calc GR . . . .
C6 C 0.0657(9) 0.2708(5) 0.2498(5) 0.065(3) Uani 1 1 d . . . . .
C7 C 0.0105(10) 0.1937(5) 0.2644(6) 0.081(4) Uani 1 1 d . . . . .
H7 H -0.0215 0.1563 0.2279 0.097 Uiso 1 1 calc R . . . .
C8 C 0.0056(11) 0.1756(6) 0.3332(6) 0.096(5) Uani 1 1 d . . . . .
H8 H -0.0307 0.1247 0.3452 0.116 Uiso 1 1 calc R . . . .
C9 C 0.0541(11) 0.2323(6) 0.3871(6) 0.098(5) Uani 1 1 d . . . . .
H9 H 0.0504 0.2176 0.4346 0.117 Uiso 1 1 calc R . . . .
C10 C 0.1059(10) 0.3072(5) 0.3730(5) 0.080(4) Uani 1 1 d . . . . .
H10 H 0.1369 0.3449 0.4097 0.096 Uiso 1 1 calc R . . . .
C11 C 0.1114(8) 0.3256(4) 0.3036(5) 0.050(3) Uani 1 1 d . . . . .
C12 C 0.1322(7) 0.3871(5) 0.2043(5) 0.045(2) Uani 1 1 d . . . . .
C13 C 0.0577(8) 0.2702(5) 0.1194(5) 0.049(2) Uani 1 1 d . . . . .
C14 C 0.1361(9) 0.2482(5) 0.0836(5) 0.062(3) Uani 1 1 d . . . . .
H14 H 0.2056 0.2595 0.1040 0.075 Uiso 1 1 calc R . . . .
C15 C 0.1126(11) 0.2092(6) 0.0169(6) 0.073(3) Uani 1 1 d . . . . .
H15 H 0.1650 0.1919 -0.0077 0.088 Uiso 1 1 calc R . . . .
C16 C 0.0105(11) 0.1970(6) -0.0114(6) 0.071(3) Uani 1 1 d . . . . .
H16 H -0.0062 0.1744 -0.0576 0.085 Uiso 1 1 calc R . . . .
C17 C -0.0669(10) 0.2160(6) 0.0241(7) 0.087(4) Uani 1 1 d . . . . .
H17 H -0.1365 0.2024 0.0047 0.104 Uiso 1 1 calc R . . . .
C18 C -0.0417(8) 0.2568(5) 0.0910(6) 0.064(3) Uani 1 1 d . . . . .
H18 H -0.0943 0.2743 0.1154 0.077 Uiso 1 1 calc R . . . .
C19 C 0.1517(7) 0.4609(4) 0.1601(4) 0.041(2) Uani 1 1 d . . . . .
C20 C 0.1346(6) 0.4641(5) 0.0890(4) 0.042(2) Uani 1 1 d . . . . .
H20 H 0.1135 0.4144 0.0618 0.051 Uiso 1 1 calc R . . . .
C21 C 0.1483(6) 0.5413(4) 0.0567(4) 0.039(2) Uani 1 1 d . . . . .
C22 C 0.1769(6) 0.6132(4) 0.0967(4) 0.040(2) Uani 1 1 d . . . . .
H22 H 0.1849 0.6658 0.0743 0.049 Uiso 1 1 calc R . . . .
C23 C 0.1942(6) 0.6098(4) 0.1685(4) 0.036(2) Uani 1 1 d . . . . .
H23 H 0.2148 0.6602 0.1949 0.043 Uiso 1 1 calc R . . . .
C24 C 0.1823(6) 0.5340(4) 0.2037(4) 0.0343(19) Uani 1 1 d . . . . .
C25 C 0.1379(9) 0.5471(5) -0.0181(5) 0.066(3) Uani 1 1 d . . . . .
C26 C 0.2907(6) 0.7759(4) 0.3564(4) 0.0314(18) Uani 1 1 d . . . . .
C27 C 0.3586(7) 0.8490(5) 0.3670(4) 0.043(2) Uani 1 1 d . . . . .
H27 H 0.3356 0.9012 0.3784 0.051 Uiso 1 1 calc R . . . .
C28 C 0.4612(7) 0.8418(5) 0.3600(5) 0.055(3) Uani 1 1 d . . . . .
H28 H 0.5098 0.8898 0.3667 0.065 Uiso 1 1 calc R . . . .
C29 C 0.4927(7) 0.7640(5) 0.3433(5) 0.054(3) Uani 1 1 d . . . . .
H29 H 0.5631 0.7604 0.3392 0.065 Uiso 1 1 calc R . . . .
C30 C 0.4246(7) 0.6912(5) 0.3324(4) 0.044(2) Uani 1 1 d . . . . .
H30 H 0.4466 0.6388 0.3203 0.053 Uiso 1 1 calc R . . . .
C31 C 0.3254(6) 0.6997(4) 0.3399(4) 0.0345(19) Uani 1 1 d . . . . .
C32 C 0.1588(7) 0.6805(4) 0.3450(4) 0.035(2) Uani 1 1 d . . . . .
C33 C 0.1242(6) 0.8256(4) 0.3782(4) 0.0316(19) Uani 1 1 d . . . . .
C34 C 0.0867(7) 0.8782(5) 0.3274(5) 0.047(2) Uani 1 1 d . . . . .
H34 H 0.1041 0.8744 0.2812 0.057 Uiso 1 1 calc R . . . .
C35 C 0.0225(7) 0.9375(5) 0.3443(5) 0.056(3) Uani 1 1 d . . . . .
H35 H -0.0041 0.9744 0.3092 0.067 Uiso 1 1 calc R . . . .
C36 C -0.0018(7) 0.9428(5) 0.4096(5) 0.052(3) Uani 1 1 d . . . . .
H36 H -0.0470 0.9824 0.4202 0.063 Uiso 1 1 calc R . . . .
C37 C 0.0375(8) 0.8921(5) 0.4607(5) 0.056(3) Uani 1 1 d . . . . .
H37 H 0.0223 0.8981 0.5073 0.067 Uiso 1 1 calc R . . . .
C38 C 0.0995(7) 0.8318(5) 0.4448(4) 0.048(2) Uani 1 1 d . . . . .
H38 H 0.1249 0.7947 0.4800 0.058 Uiso 1 1 calc R . . . .
C39 C 0.0569(7) 0.6321(4) 0.3350(4) 0.035(2) Uani 1 1 d . . . . .
C40 C -0.0369(6) 0.6641(4) 0.3407(4) 0.037(2) Uani 1 1 d . . . . .
H40 H -0.0395 0.7208 0.3547 0.044 Uiso 1 1 calc R . . . .
C41 C -0.1254(7) 0.6104(5) 0.3253(4) 0.043(2) Uani 1 1 d . . . . .
C42 C -0.1240(7) 0.5279(5) 0.3049(5) 0.047(2) Uani 1 1 d . . . . .
H42 H -0.1865 0.4931 0.2937 0.056 Uiso 1 1 calc R . . . .
C43 C -0.0299(7) 0.4957(5) 0.3007(5) 0.053(3) Uani 1 1 d . . . . .
H43 H -0.0301 0.4382 0.2883 0.063 Uiso 1 1 calc R . . . .
C44 C 0.0663(7) 0.5457(5) 0.3143(4) 0.049(2) Uani 1 1 d . . . . .
C45 C -0.2236(7) 0.6408(5) 0.3245(5) 0.044(2) Uani 1 1 d . . . . .
C46 C -0.2079(11) 0.9944(6) 0.0502(6) 0.0780(11) Uani 1 1 d . . . . .
C47 C -0.1100(10) 1.0046(6) 0.0761(6) 0.0780(11) Uani 1 1 d . . . . .
H47 H -0.0645 1.0114 0.0417 0.094 Uiso 1 1 calc R . . . .
C48 C -0.0649(10) 1.0070(6) 0.1401(6) 0.0780(11) Uani 1 1 d . . . . .
C49 C -0.2438(9) 0.9999(6) -0.0284(5) 0.0780(11) Uani 1 1 d . . . . .
H49A H -0.2709 0.9440 -0.0470 0.117 Uiso 1 1 calc GR . . . .
H49B H -0.1857 1.0210 -0.0525 0.117 Uiso 1 1 calc GR . . . .
H49C H -0.2977 1.0382 -0.0361 0.117 Uiso 1 1 calc GR . . . .
C50 C 0.0528(9) 1.0181(6) 0.1594(5) 0.0780(11) Uani 1 1 d . . . . .
H50A H 0.0700 1.0390 0.2078 0.117 Uiso 1 1 calc GR . . . .
H50B H 0.0826 1.0584 0.1276 0.117 Uiso 1 1 calc GR . . . .
H50C H 0.0805 0.9639 0.1549 0.117 Uiso 1 1 calc GR . . . .
C51 C -0.2609(6) 0.7063(5) 0.1469(4) 0.0362(19) Uani 1 1 d . . . . .
C52 C -0.2129(7) 0.6353(5) 0.1344(4) 0.048(2) Uani 1 1 d . . . . .
H52 H -0.2510 0.5841 0.1181 0.058 Uiso 1 1 calc R . . . .
C53 C -0.1069(7) 0.6428(5) 0.1468(4) 0.049(2) Uani 1 1 d . . . . .
H53 H -0.0713 0.5952 0.1398 0.059 Uiso 1 1 calc R . . . .
C54 C -0.0505(7) 0.7190(5) 0.1696(4) 0.050(2) Uani 1 1 d . . . . .
H54 H 0.0223 0.7221 0.1783 0.061 Uiso 1 1 calc R . . . .
C55 C -0.0999(7) 0.7897(5) 0.1797(4) 0.040(2) Uani 1 1 d . . . . .
H55 H -0.0614 0.8412 0.1948 0.048 Uiso 1 1 calc R . . . .
C56 C -0.2056(7) 0.7845(5) 0.1675(4) 0.036(2) Uani 1 1 d . . . . .
C57 C -0.3675(7) 0.8016(5) 0.1601(4) 0.040(2) Uani 1 1 d . . . . .
C58 C -0.4467(7) 0.6565(4) 0.1193(5) 0.041(2) Uani 1 1 d . . . . .
C59 C -0.4837(8) 0.6480(5) 0.0490(5) 0.058(2) Uani 1 1 d . . . . .
H59 H -0.4581 0.6860 0.0161 0.070 Uiso 1 1 calc R . . . .
C60 C -0.5588(8) 0.5830(6) 0.0266(5) 0.062(2) Uani 1 1 d . . . . .
H60 H -0.5851 0.5765 -0.0217 0.075 Uiso 1 1 calc R . . . .
C61 C -0.5936(8) 0.5298(6) 0.0737(5) 0.065(2) Uani 1 1 d . . . . .
H61 H -0.6440 0.4851 0.0580 0.078 Uiso 1 1 calc R . . . .
C62 C -0.5587(8) 0.5379(5) 0.1440(5) 0.059(3) Uani 1 1 d . . . . .
H62 H -0.5852 0.5002 0.1767 0.071 Uiso 1 1 calc R . . . .
C63 C -0.4835(7) 0.6026(5) 0.1662(4) 0.050(2) Uani 1 1 d . . . . .
H63 H -0.4578 0.6090 0.2146 0.060 Uiso 1 1 calc R . . . .
C64 C -0.4543(6) 0.8505(4) 0.1692(4) 0.0349(19) Uani 1 1 d . . . . .
C65 C -0.5572(7) 0.8208(5) 0.1610(4) 0.043(2) Uani 1 1 d . . . . .
H65 H -0.5781 0.7644 0.1461 0.052 Uiso 1 1 calc R . . . .
C66 C -0.6295(6) 0.8740(5) 0.1746(4) 0.040(2) Uani 1 1 d . . . . .
C67 C -0.5980(7) 0.9575(5) 0.1954(4) 0.044(2) Uani 1 1 d . . . . .
H67 H -0.6476 0.9946 0.2034 0.053 Uiso 1 1 calc R . . . .
C68 C -0.4958(7) 0.9855(5) 0.2043(4) 0.041(2) Uani 1 1 d . . . . .
H68 H -0.4759 1.0414 0.2210 0.049 Uiso 1 1 calc R . . . .
C69 C -0.4179(7) 0.9346(4) 0.1895(4) 0.040(2) Uani 1 1 d . . . . .
C70 C -0.7353(8) 0.8452(5) 0.1673(5) 0.048(2) Uani 1 1 d . . . . .
C71 C -0.2884(7) 1.1643(5) 0.1907(5) 0.043(2) Uani 1 1 d . . . . .
C72 C -0.2997(8) 1.1834(5) 0.1185(5) 0.057(3) Uani 1 1 d . . . . .
H72 H -0.2996 1.1412 0.0837 0.068 Uiso 1 1 calc R . . . .
C73 C -0.3106(9) 1.2658(6) 0.1007(6) 0.079(3) Uani 1 1 d . . . . .
H73 H -0.3166 1.2811 0.0527 0.095 Uiso 1 1 calc R . . . .
C74 C -0.3132(8) 1.3271(6) 0.1522(6) 0.067(3) Uani 1 1 d . . . . .
H74 H -0.3204 1.3835 0.1385 0.081 Uiso 1 1 calc R . . . .
C75 C -0.3057(9) 1.3083(5) 0.2203(5) 0.066(3) Uani 1 1 d . . . . .
H75 H -0.3092 1.3505 0.2546 0.079 Uiso 1 1 calc R . . . .
C76 C -0.2926(7) 1.2263(5) 0.2404(4) 0.042(2) Uani 1 1 d . . . . .
C77 C -0.2782(6) 1.1035(4) 0.2919(4) 0.038(2) Uani 1 1 d . . . . .
C78 C -0.2702(6) 1.0316(4) 0.3385(4) 0.0354(19) Uani 1 1 d . . . . .
C79 C -0.2703(7) 1.0337(5) 0.4106(4) 0.049(2) Uani 1 1 d . . . . .
H79 H -0.2725 1.0852 0.4347 0.058 Uiso 1 1 calc R . . . .
C80 C -0.2670(7) 0.9579(5) 0.4470(4) 0.044(2) Uani 1 1 d . . . . .
C81 C -0.2590(7) 0.8829(5) 0.4105(5) 0.046(2) Uani 1 1 d . . . . .
H81 H -0.2554 0.8315 0.4350 0.055 Uiso 1 1 calc R . . . .
C82 C -0.2564(6) 0.8843(5) 0.3389(4) 0.0356(19) Uani 1 1 d . . . . .
H82 H -0.2506 0.8331 0.3154 0.043 Uiso 1 1 calc R . . . .
C83 C -0.2619(5) 0.9570(4) 0.2994(4) 0.0299(18) Uani 1 1 d . . . . .
C84 C -0.2732(8) 0.9556(6) 0.5205(5) 0.056(3) Uani 1 1 d . . . . .
C85A C -0.2870(10) 1.2343(6) 0.3667(5) 0.058(2) Uani 0.597(8) 1 d . . P A 1
C90A C -0.3708(9) 1.2195(6) 0.4034(6) 0.062(2) Uani 0.597(8) 1 d G . P A 1
H90A H -0.4237 1.1765 0.3879 0.075 Uiso 0.597(8) 1 calc R . P A 1
C89A C -0.3771(8) 1.2675(7) 0.4628(6) 0.065(2) Uani 0.597(8) 1 d G . P A 1
H89A H -0.4343 1.2573 0.4879 0.078 Uiso 0.597(8) 1 calc R . P A 1
C88A C -0.2997(10) 1.3303(6) 0.4854(5) 0.066(3) Uani 0.597(8) 1 d G . P A 1
H88A H -0.3040 1.3632 0.5260 0.080 Uiso 0.597(8) 1 calc R . P A 1
C87A C -0.2159(8) 1.3452(5) 0.4487(5) 0.058(2) Uani 0.597(8) 1 d G . P A 1
H87A H -0.1630 1.3882 0.4642 0.070 Uiso 0.597(8) 1 calc R . P A 1
C86A C -0.2096(8) 1.2972(6) 0.3893(5) 0.066(3) Uani 0.597(8) 1 d G . P A 1
H86A H -0.1524 1.3073 0.3643 0.080 Uiso 0.597(8) 1 calc R . P A 1
C85B C -0.3325(19) 1.2180(15) 0.3688(13) 0.058(2) Uani 0.403(8) 1 d D . P A 2
C86B C -0.268(2) 1.2740(13) 0.4097(10) 0.066(3) Uani 0.403(8) 1 d D . P A 2
H86B H -0.1991 1.2857 0.3999 0.080 Uiso 0.403(8) 1 calc R . P A 2
C87B C -0.299(2) 1.3139(14) 0.4648(12) 0.058(2) Uani 0.403(8) 1 d D . P A 2
H87B H -0.2563 1.3582 0.4895 0.070 Uiso 0.403(8) 1 calc R . P A 2
C88B C -0.393(2) 1.2894(13) 0.4836(11) 0.066(3) Uani 0.403(8) 1 d D . P A 2
H88B H -0.4145 1.3157 0.5227 0.080 Uiso 0.403(8) 1 calc R . P A 2
C89B C -0.4563(18) 1.2272(13) 0.4469(11) 0.065(2) Uani 0.403(8) 1 d D . P A 2
H89B H -0.5190 1.2080 0.4636 0.078 Uiso 0.403(8) 1 calc R . P A 2
C90B C -0.4314(18) 1.1908(13) 0.3849(10) 0.062(2) Uani 0.403(8) 1 d D . P A 2
H90B H -0.4774 1.1513 0.3566 0.075 Uiso 0.403(8) 1 calc R . P A 2

loop_
_atom_site_aniso_label
_atom_site_aniso_U_11
_atom_site_aniso_U_22
_atom_site_aniso_U_33
_atom_site_aniso_U_23
_atom_site_aniso_U_13
_atom_site_aniso_U_12
Ir1 0.0413(2) 0.02943(17) 0.0437(2) -0.00387(14) 0.01004(17) 0.00610(15)
Ir2 0.0478(3) 0.03181(18) 0.0409(2) -0.00497(14) 0.01314(17) 0.00149(16)
O1 0.066(2) 0.0393(15) 0.0438(18) -0.0028(13) 0.0187(16) 0.0068(15)
O2 0.066(2) 0.0393(15) 0.0438(18) -0.0028(13) 0.0187(16) 0.0068(15)
O3 0.066(2) 0.0393(15) 0.0438(18) -0.0028(13) 0.0187(16) 0.0068(15)
O4 0.066(2) 0.0393(15) 0.0438(18) -0.0028(13) 0.0187(16) 0.0068(15)
N1 0.060(5) 0.023(3) 0.047(5) 0.004(3) 0.011(4) 0.009(3)
N2 0.069(6) 0.023(3) 0.060(5) -0.014(3) 0.013(4) -0.003(3)
N3 0.050(5) 0.026(3) 0.031(4) -0.005(3) 0.008(3) 0.010(3)
N4 0.031(4) 0.026(3) 0.045(4) -0.008(3) 0.005(3) 0.004(3)
N5 0.090(7) 0.042(4) 0.064(6) -0.004(4) 0.009(5) -0.006(4)
N6 0.044(6) 0.070(5) 0.074(6) -0.003(4) 0.018(4) 0.016(4)
N7 0.046(5) 0.043(4) 0.037(4) 0.001(3) 0.012(4) 0.007(4)
N8 0.042(5) 0.023(3) 0.046(4) -0.006(3) 0.005(3) 0.001(3)
N9 0.034(4) 0.036(4) 0.043(4) 0.007(3) 0.011(3) 0.005(3)
N10 0.058(5) 0.032(3) 0.045(5) -0.003(3) -0.008(4) 0.009(3)
N11 0.059(6) 0.050(5) 0.085(7) -0.007(4) 0.003(5) 0.013(5)
N12 0.121(10) 0.088(7) 0.068(7) -0.007(6) 0.010(7) 0.027(6)
C1 0.104(3) 0.0725(19) 0.070(2) 0.0135(19) 0.034(2) 0.040(2)
C2 0.104(3) 0.0725(19) 0.070(2) 0.0135(19) 0.034(2) 0.040(2)
C3 0.104(3) 0.0725(19) 0.070(2) 0.0135(19) 0.034(2) 0.040(2)
C4 0.104(3) 0.0725(19) 0.070(2) 0.0135(19) 0.034(2) 0.040(2)
C5 0.104(3) 0.0725(19) 0.070(2) 0.0135(19) 0.034(2) 0.040(2)
C6 0.108(10) 0.030(5) 0.064(7) 0.003(5) 0.037(7) 0.003(5)
C7 0.125(12) 0.026(5) 0.098(9) -0.014(5) 0.048(8) 0.001(6)
C8 0.159(14) 0.047(6) 0.091(9) -0.002(6) 0.069(9) -0.023(7)
C9 0.176(15) 0.057(7) 0.066(8) 0.003(6) 0.046(8) -0.001(8)
C10 0.138(12) 0.038(5) 0.071(8) -0.008(5) 0.051(7) -0.006(6)
C11 0.076(8) 0.017(4) 0.064(6) -0.004(4) 0.041(5) 0.004(4)
C12 0.053(6) 0.037(4) 0.050(6) 0.002(4) 0.021(5) 0.014(4)
C13 0.074(8) 0.027(4) 0.047(6) -0.001(4) 0.019(5) -0.003(5)
C14 0.082(9) 0.050(5) 0.056(7) -0.009(5) 0.017(6) -0.004(5)
C15 0.108(11) 0.047(6) 0.068(8) 0.001(5) 0.031(7) -0.002(6)
C16 0.099(11) 0.058(6) 0.053(7) -0.002(5) 0.020(7) -0.013(7)
C17 0.081(10) 0.071(7) 0.099(10) 0.002(7) -0.013(8) -0.015(7)
C18 0.056(8) 0.051(6) 0.084(8) -0.014(5) -0.007(6) 0.011(5)
C19 0.037(6) 0.032(4) 0.051(6) 0.001(4) 0.002(4) 0.003(4)
C20 0.027(5) 0.046(5) 0.051(6) -0.006(4) 0.003(4) -0.004(4)
C21 0.042(6) 0.025(4) 0.049(5) -0.001(4) 0.006(4) 0.000(4)
C22 0.046(6) 0.031(4) 0.044(5) 0.011(4) 0.010(4) -0.003(4)
C23 0.027(5) 0.029(4) 0.054(6) 0.000(4) 0.011(4) 0.001(3)
C24 0.020(5) 0.030(4) 0.052(5) -0.003(4) 0.005(4) 0.000(3)
C25 0.114(8) 0.042(4) 0.043(4) -0.006(3) -0.001(4) 0.019(4)
C26 0.020(5) 0.037(4) 0.035(5) -0.006(3) 0.000(4) -0.001(4)
C27 0.039(6) 0.038(4) 0.049(5) -0.022(4) 0.004(4) -0.002(4)
C28 0.045(7) 0.043(5) 0.074(7) -0.015(5) 0.003(5) 0.000(5)
C29 0.027(5) 0.051(5) 0.083(7) -0.014(5) 0.003(5) 0.003(4)
C30 0.048(6) 0.041(5) 0.045(5) -0.013(4) 0.004(4) 0.013(4)
C31 0.026(5) 0.035(4) 0.044(5) -0.003(4) 0.009(4) 0.006(4)
C32 0.038(5) 0.033(4) 0.036(5) -0.007(4) 0.005(4) 0.007(4)
C33 0.016(4) 0.028(4) 0.051(5) -0.014(4) 0.006(4) 0.001(3)
C34 0.041(6) 0.049(5) 0.056(6) -0.009(4) 0.013(5) 0.013(4)
C35 0.053(7) 0.042(5) 0.080(7) -0.007(5) 0.017(6) 0.022(5)
C36 0.037(6) 0.045(5) 0.079(7) -0.024(5) 0.023(5) 0.003(4)
C37 0.081(8) 0.038(5) 0.055(6) -0.017(4) 0.033(6) 0.002(5)
C38 0.060(7) 0.040(5) 0.048(6) -0.004(4) 0.016(5) 0.004(4)
C39 0.043(6) 0.026(4) 0.034(5) -0.005(3) 0.002(4) 0.001(4)
C40 0.040(6) 0.028(4) 0.044(5) -0.007(3) 0.010(4) 0.007(4)
C41 0.030(5) 0.040(5) 0.060(6) -0.009(4) 0.013(4) 0.002(4)
C42 0.035(6) 0.030(4) 0.074(7) -0.010(4) 0.008(5) -0.001(4)
C43 0.045(6) 0.024(4) 0.091(7) -0.005(4) 0.020(5) -0.003(4)
C44 0.055(7) 0.045(5) 0.042(5) -0.003(4) 0.006(5) -0.014(5)
C45 0.042(6) 0.039(5) 0.054(6) -0.009(4) 0.018(5) -0.003(4)
C46 0.104(3) 0.0725(19) 0.070(2) 0.0135(19) 0.034(2) 0.040(2)
C47 0.104(3) 0.0725(19) 0.070(2) 0.0135(19) 0.034(2) 0.040(2)
C48 0.104(3) 0.0725(19) 0.070(2) 0.0135(19) 0.034(2) 0.040(2)
C49 0.104(3) 0.0725(19) 0.070(2) 0.0135(19) 0.034(2) 0.040(2)
C50 0.104(3) 0.0725(19) 0.070(2) 0.0135(19) 0.034(2) 0.040(2)
C51 0.023(5) 0.045(5) 0.038(5) 0.000(4) 0.002(4) -0.003(4)
C52 0.049(7) 0.038(5) 0.061(6) -0.002(4) 0.021(5) 0.006(4)
C53 0.057(7) 0.049(5) 0.049(6) -0.005(4) 0.024(5) 0.022(5)
C54 0.042(6) 0.047(5) 0.067(6) -0.007(5) 0.018(5) 0.010(4)
C55 0.038(6) 0.039(4) 0.044(5) -0.015(4) 0.013(4) -0.005(4)
C56 0.041(6) 0.040(4) 0.029(5) -0.010(4) 0.007(4) 0.004(4)
C57 0.046(6) 0.043(5) 0.031(5) -0.004(4) 0.012(4) 0.004(4)
C58 0.038(5) 0.026(4) 0.061(6) -0.021(4) 0.018(4) -0.002(4)
C59 0.091(7) 0.040(4) 0.043(4) -0.003(3) -0.008(4) 0.022(4)
C60 0.070(7) 0.071(5) 0.042(5) -0.017(4) -0.016(4) 0.019(5)
C61 0.066(7) 0.072(6) 0.058(6) -0.002(5) -0.005(5) 0.031(5)
C62 0.053(7) 0.052(5) 0.074(7) 0.004(5) 0.021(6) -0.008(5)
C63 0.048(6) 0.062(6) 0.041(5) -0.015(4) 0.016(5) -0.003(5)
C64 0.037(5) 0.032(4) 0.038(5) -0.008(3) 0.011(4) 0.009(4)
C65 0.048(6) 0.031(4) 0.052(6) -0.007(4) 0.006(5) 0.006(4)
C66 0.026(5) 0.039(4) 0.055(6) -0.003(4) 0.003(4) 0.004(4)
C67 0.049(6) 0.036(4) 0.046(5) -0.013(4) -0.004(4) 0.014(4)
C68 0.038(6) 0.048(5) 0.033(5) -0.012(4) -0.002(4) -0.005(4)
C69 0.044(6) 0.032(4) 0.043(5) -0.017(4) -0.009(4) 0.010(4)
C70 0.038(6) 0.039(5) 0.067(7) -0.014(4) 0.004(5) 0.006(5)
C71 0.047(6) 0.032(4) 0.054(6) 0.004(4) 0.019(5) 0.004(4)
C72 0.078(8) 0.036(5) 0.063(7) 0.006(4) 0.029(6) 0.016(5)
C73 0.105(11) 0.069(7) 0.070(8) 0.018(6) 0.026(7) 0.029(7)
C74 0.082(9) 0.046(5) 0.077(8) 0.029(6) 0.015(6) 0.017(5)
C75 0.100(10) 0.027(4) 0.073(7) 0.005(5) 0.010(6) 0.015(5)
C76 0.040(6) 0.040(5) 0.048(6) -0.002(4) 0.011(4) 0.000(4)
C77 0.038(5) 0.031(4) 0.043(5) -0.011(4) 0.006(4) 0.004(4)
C78 0.025(5) 0.033(4) 0.048(5) -0.003(4) 0.005(4) -0.001(3)
C79 0.058(7) 0.058(5) 0.025(5) 0.004(4) -0.003(4) -0.005(5)
C80 0.042(6) 0.051(5) 0.037(5) 0.003(4) -0.001(4) 0.002(4)
C81 0.040(6) 0.037(4) 0.056(6) 0.005(4) -0.003(5) -0.007(4)
C82 0.020(5) 0.036(4) 0.050(5) -0.009(4) 0.007(4) 0.002(3)
C83 0.011(4) 0.032(4) 0.045(5) 0.001(4) 0.004(3) -0.005(3)
C84 0.073(8) 0.058(6) 0.039(6) -0.004(5) 0.007(6) 0.016(5)
C85A 0.091(7) 0.040(4) 0.043(4) -0.003(3) -0.008(4) 0.022(4)
C90A 0.070(7) 0.071(5) 0.042(5) -0.017(4) -0.016(4) 0.019(5)
C89A 0.066(7) 0.072(6) 0.058(6) -0.002(5) -0.005(5) 0.031(5)
C88A 0.114(8) 0.042(4) 0.043(4) -0.006(3) -0.001(4) 0.019(4)
C87A 0.091(7) 0.040(4) 0.043(4) -0.003(3) -0.008(4) 0.022(4)
C86A 0.114(8) 0.042(4) 0.043(4) -0.006(3) -0.001(4) 0.019(4)
C85B 0.091(7) 0.040(4) 0.043(4) -0.003(3) -0.008(4) 0.022(4)
C86B 0.114(8) 0.042(4) 0.043(4) -0.006(3) -0.001(4) 0.019(4)
C87B 0.091(7) 0.040(4) 0.043(4) -0.003(3) -0.008(4) 0.022(4)
C88B 0.114(8) 0.042(4) 0.043(4) -0.006(3) -0.001(4) 0.019(4)
C89B 0.066(7) 0.072(6) 0.058(6) -0.002(5) -0.005(5) 0.031(5)
C90B 0.070(7) 0.071(5) 0.042(5) -0.017(4) -0.016(4) 0.019(5)

loop_
_atom_type_symbol
_atom_type_description
_atom_type_scat_dispersion_real
_atom_type_scat_dispersion_imag
_atom_type_scat_source
C C 0.0033 0.0016 'International Tables Vol C Tables 4.2.6.8 and 6.1.1.4'
H H 0.0000 0.0000 'International Tables Vol C Tables 4.2.6.8 and 6.1.1.4'
Ir Ir -1.4442 7.9887 'International Tables Vol C Tables 4.2.6.8 and 6.1.1.4'
N N 0.0061 0.0033 'International Tables Vol C Tables 4.2.6.8 and 6.1.1.4'
O O 0.0106 0.0060 'International Tables Vol C Tables 4.2.6.8 and 6.1.1.4'

loop_
_geom_angle_atom_site_label_1
_geom_angle_atom_site_label_2
_geom_angle_atom_site_label_3
_geom_angle
_geom_angle_site_symmetry_1
_geom_angle_site_symmetry_3
O2 Ir1 O1 88.5(2) . .
N1 Ir1 O1 88.6(2) . .
N1 Ir1 O2 96.4(2) . .
N1 Ir1 N3 171.9(3) . .
N3 Ir1 O1 98.2(2) . .
N3 Ir1 O2 88.1(2) . .
C24 Ir1 O1 89.5(3) . .
C24 Ir1 O2 176.4(2) . .
C24 Ir1 N1 80.6(3) . .
C24 Ir1 N3 95.1(3) . .
C44 Ir1 O1 178.5(3) . .
C44 Ir1 O2 92.4(3) . .
C44 Ir1 N1 92.4(3) . .
C44 Ir1 N3 80.7(3) . .
C44 Ir1 C24 89.7(3) . .
O3 Ir2 O4 87.5(2) . .
N7 Ir2 O3 85.5(2) . .
N7 Ir2 O4 96.7(3) . .
N7 Ir2 N9 173.6(3) . .
N9 Ir2 O3 98.4(2) . .
N9 Ir2 O4 88.5(2) . .
C69 Ir2 O3 89.1(3) . .
C69 Ir2 O4 175.2(2) . .
C69 Ir2 N7 79.6(3) . .
C69 Ir2 N9 95.3(3) . .
C69 Ir2 C83 88.9(3) . .
C83 Ir2 O3 177.0(3) . .
C83 Ir2 O4 94.6(3) . .
C83 Ir2 N7 96.4(3) . .
C83 Ir2 N9 79.5(3) . .
C1 O1 Ir1 123.9(6) . .
C3 O2 Ir1 123.4(6) . .
C46 O3 Ir2 123.2(7) . .
C48 O4 Ir2 123.0(7) . .
C11 N1 Ir1 136.3(6) . .
C12 N1 Ir1 114.2(5) . .
C12 N1 C11 107.6(7) . .
C6 N2 C13 125.2(7) . .
C12 N2 C6 107.0(7) . .
C12 N2 C13 127.6(7) . .
C31 N3 Ir1 137.4(5) . .
C32 N3 Ir1 114.9(5) . .
C32 N3 C31 107.6(6) . .
C26 N4 C33 124.3(6) . .
C32 N4 C26 107.1(6) . .
C32 N4 C33 128.6(7) . .
C56 N7 Ir2 137.7(6) . .
C57 N7 Ir2 116.1(6) . .
C57 N7 C56 106.0(6) . .
C51 N8 C58 123.4(6) . .
C57 N8 C51 106.3(7) . .
C57 N8 C58 130.3(7) . .
C71 N9 Ir2 137.1(6) . .
C77 N9 Ir2 116.2(5) . .
C77 N9 C71 106.6(6) . .
C76 N10 C85A 120.0(7) . .
C76 N10 C85B 124.5(12) . .
C77 N10 C76 107.1(7) . .
C77 N10 C85A 132.9(8) . .
C77 N10 C85B 122.7(11) . .
O1 C1 C2 126.9(11) . .
O1 C1 C4 112.1(9) . .
C2 C1 C4 120.9(10) . .
C1 C2 H2 115.4 . .
C3 C2 C1 129.3(11) . .
C3 C2 H2 115.4 . .
O2 C3 C2 127.5(10) . .
O2 C3 C5 112.8(10) . .
C2 C3 C5 119.6(10) . .
C1 C4 H4A 109.5 . .
C1 C4 H4B 109.5 . .
C1 C4 H4C 109.5 . .
H4A C4 H4B 109.5 . .
H4A C4 H4C 109.5 . .
H4B C4 H4C 109.5 . .
C3 C5 H5A 109.5 . .
C3 C5 H5B 109.5 . .
C3 C5 H5C 109.5 . .
H5A C5 H5B 109.5 . .
H5A C5 H5C 109.5 . .
H5B C5 H5C 109.5 . .
N2 C6 C7 131.9(9) . .
N2 C6 C11 106.9(7) . .
C11 C6 C7 121.1(9) . .
C6 C7 H7 121.5 . .
C8 C7 C6 117.0(10) . .
C8 C7 H7 121.5 . .
C7 C8 H8 119.7 . .
C7 C8 C9 120.6(9) . .
C9 C8 H8 119.7 . .
C8 C9 H9 118.8 . .
C10 C9 C8 122.5(10) . .
C10 C9 H9 118.8 . .
C9 C10 H10 121.4 . .
C9 C10 C11 117.2(9) . .
C11 C10 H10 121.4 . .
N1 C11 C6 108.3(8) . .
N1 C11 C10 130.0(8) . .
C10 C11 C6 121.6(8) . .
N1 C12 N2 109.9(7) . .
N1 C12 C19 118.5(7) . .
N2 C12 C19 131.1(8) . .
C14 C13 N2 119.4(9) . .
C18 C13 N2 119.2(9) . .
C18 C13 C14 121.3(9) . .
C13 C14 H14 120.0 . .
C13 C14 C15 119.9(11) . .
C15 C14 H14 120.0 . .
C14 C15 H15 121.2 . .
C16 C15 C14 117.6(11) . .
C16 C15 H15 121.2 . .
C15 C16 H16 118.6 . .
C17 C16 C15 122.8(11) . .
C17 C16 H16 118.6 . .
C16 C17 H17 120.7 . .
C16 C17 C18 118.7(11) . .
C18 C17 H17 120.7 . .
C13 C18 C17 119.4(11) . .
C13 C18 H18 120.3 . .
C17 C18 H18 120.3 . .
C20 C19 C12 127.2(7) . .
C20 C19 C24 122.7(7) . .
C24 C19 C12 109.8(7) . .
C19 C20 H20 120.5 . .
C19 C20 C21 119.0(7) . .
C21 C20 H20 120.5 . .
C20 C21 C25 121.0(7) . .
C22 C21 C20 120.0(8) . .
C22 C21 C25 118.9(7) . .
C21 C22 H22 119.6 . .
C23 C22 C21 120.8(7) . .
C23 C22 H22 119.6 . .
C22 C23 H23 119.2 . .
C22 C23 C24 121.5(7) . .
C24 C23 H23 119.2 . .
C19 C24 Ir1 116.6(5) . .
C23 C24 Ir1 127.6(6) . .
C23 C24 C19 115.8(7) . .
N5 C25 C21 177.6(13) . .
N4 C26 C27 131.2(7) . .
N4 C26 C31 107.9(6) . .
C31 C26 C27 120.8(7) . .
C26 C27 H27 121.4 . .
C28 C27 C26 117.2(7) . .
C28 C27 H27 121.4 . .
C27 C28 H28 120.0 . .
C27 C28 C29 120.1(8) . .
C29 C28 H28 120.0 . .
C28 C29 H29 118.7 . .
C28 C29 C30 122.6(9) . .
C30 C29 H29 118.7 . .
C29 C30 H30 121.9 . .
C31 C30 C29 116.2(8) . .
C31 C30 H30 121.9 . .
C26 C31 N3 106.0(7) . .
C30 C31 N3 130.8(7) . .
C30 C31 C26 123.1(7) . .
N3 C32 N4 111.2(7) . .
N3 C32 C39 117.4(7) . .
N4 C32 C39 131.3(8) . .
C34 C33 N4 119.7(7) . .
C34 C33 C38 120.1(8) . .
C38 C33 N4 120.2(7) . .
C33 C34 H34 120.4 . .
C33 C34 C35 119.2(9) . .
C35 C34 H34 120.4 . .
C34 C35 H35 119.9 . .
C36 C35 C34 120.3(9) . .
C36 C35 H35 119.9 . .
C35 C36 H36 119.6 . .
C35 C36 C37 120.7(9) . .
C37 C36 H36 119.6 . .
C36 C37 H37 120.1 . .
C36 C37 C38 119.9(8) . .
C38 C37 H37 120.1 . .
C33 C38 C37 119.8(8) . .
C33 C38 H38 120.1 . .
C37 C38 H38 120.1 . .
C40 C39 C32 125.8(7) . .
C40 C39 C44 123.8(7) . .
C44 C39 C32 110.3(7) . .
C39 C40 H40 121.2 . .
C41 C40 C39 117.7(7) . .
C41 C40 H40 121.2 . .
C40 C41 C45 120.4(7) . .
C42 C41 C40 122.5(8) . .
C42 C41 C45 116.9(8) . .
C41 C42 H42 120.2 . .
C41 C42 C43 119.6(8) . .
C43 C42 H42 120.2 . .
C42 C43 H43 118.6 . .
C42 C43 C44 122.8(8) . .
C44 C43 H43 118.6 . .
C39 C44 Ir1 116.7(6) . .
C43 C44 Ir1 129.7(6) . .
C43 C44 C39 113.6(8) . .
N6 C45 C41 177.7(9) . .
O3 C46 C47 127.1(11) . .
O3 C46 C49 110.8(11) . .
C47 C46 C49 122.0(12) . .
C46 C47 H47 114.3 . .
C48 C47 C46 131.4(13) . .
C48 C47 H47 114.3 . .
O4 C48 C50 109.2(10) . .
C47 C48 O4 127.5(13) . .
C47 C48 C50 123.2(11) . .
C46 C49 H49A 109.5 . .
C46 C49 H49B 109.5 . .
C46 C49 H49C 109.5 . .
H49A C49 H49B 109.5 . .
H49A C49 H49C 109.5 . .
H49B C49 H49C 109.5 . .
C48 C50 H50A 109.5 . .
C48 C50 H50B 109.5 . .
C48 C50 H50C 109.5 . .
H50A C50 H50B 109.5 . .
H50A C50 H50C 109.5 . .
H50B C50 H50C 109.5 . .
N8 C51 C56 105.8(7) . .
C52 C51 N8 131.6(7) . .
C52 C51 C56 122.5(8) . .
C51 C52 H52 121.6 . .
C53 C52 C51 116.8(8) . .
C53 C52 H52 121.6 . .
C52 C53 H53 119.2 . .
C52 C53 C54 121.6(8) . .
C54 C53 H53 119.2 . .
C53 C54 H54 119.7 . .
C55 C54 C53 120.7(9) . .
C55 C54 H54 119.7 . .
C54 C55 H55 120.4 . .
C56 C55 C54 119.2(7) . .
C56 C55 H55 120.4 . .
N7 C56 C51 108.8(7) . .
C55 C56 N7 132.0(7) . .
C55 C56 C51 119.1(7) . .
N7 C57 N8 113.0(8) . .
N7 C57 C64 115.6(7) . .
N8 C57 C64 131.3(8) . .
C59 C58 N8 119.0(8) . .
C63 C58 N8 120.6(8) . .
C63 C58 C59 120.3(8) . .
C58 C59 H59 120.3 . .
C58 C59 C60 119.4(9) . .
C60 C59 H59 120.3 . .
C59 C60 H60 120.3 . .
C61 C60 C59 119.5(9) . .
C61 C60 H60 120.3 . .
C60 C61 H61 119.0 . .
C60 C61 C62 122.0(10) . .
C62 C61 H61 119.0 . .
C61 C62 H62 120.8 . .
C61 C62 C63 118.4(9) . .
C63 C62 H62 120.8 . .
C58 C63 C62 120.4(8) . .
C58 C63 H63 119.8 . .
C62 C63 H63 119.8 . .
C65 C64 C57 126.4(7) . .
C65 C64 C69 123.3(7) . .
C69 C64 C57 110.3(7) . .
C64 C65 H65 120.3 . .
C64 C65 C66 119.4(7) . .
C66 C65 H65 120.3 . .
C65 C66 C67 119.8(8) . .
C65 C66 C70 120.8(7) . .
C67 C66 C70 119.3(8) . .
C66 C67 H67 120.0 . .
C68 C67 C66 119.9(8) . .
C68 C67 H67 120.0 . .
C67 C68 H68 118.5 . .
C67 C68 C69 122.9(7) . .
C69 C68 H68 118.5 . .
C64 C69 Ir2 118.0(6) . .
C64 C69 C68 114.4(8) . .
C68 C69 Ir2 127.6(5) . .
N11 C70 C66 177.2(9) . .
N9 C71 C72 130.8(7) . .
C76 C71 N9 108.9(7) . .
C76 C71 C72 120.3(7) . .
C71 C72 H72 121.3 . .
C73 C72 C71 117.3(8) . .
C73 C72 H72 121.3 . .
C72 C73 H73 119.5 . .
C72 C73 C74 121.0(9) . .
C74 C73 H73 119.5 . .
C73 C74 H74 119.2 . .
C75 C74 C73 121.5(8) . .
C75 C74 H74 119.2 . .
C74 C75 H75 120.4 . .
C74 C75 C76 119.1(9) . .
C76 C75 H75 120.4 . .
N10 C76 C71 106.2(7) . .
N10 C76 C75 133.0(8) . .
C71 C76 C75 120.7(8) . .
N9 C77 N10 111.2(7) . .
N9 C77 C78 116.6(7) . .
N10 C77 C78 132.2(7) . .
C79 C78 C77 125.8(7) . .
C79 C78 C83 123.6(7) . .
C83 C78 C77 110.6(7) . .
C78 C79 H79 120.8 . .
C78 C79 C80 118.4(8) . .
C80 C79 H79 120.8 . .
C79 C80 C81 119.7(8) . .
C79 C80 C84 120.8(8) . .
C81 C80 C84 119.5(8) . .
C80 C81 H81 120.1 . .
C82 C81 C80 119.7(7) . .
C82 C81 H81 120.1 . .
C81 C82 H82 118.3 . .
C81 C82 C83 123.4(7) . .
C83 C82 H82 118.3 . .
C78 C83 Ir2 117.1(5) . .
C82 C83 Ir2 127.6(6) . .
C82 C83 C78 115.1(7) . .
N12 C84 C80 178.8(12) . .
C90A C85A N10 117.8(8) . .
C90A C85A C86A 120.0 . .
C86A C85A N10 122.1(8) . .
C85A C90A H90A 120.0 . .
C89A C90A C85A 120.0 . .
C89A C90A H90A 120.0 . .
C90A C89A H89A 120.0 . .
C90A C89A C88A 120.0 . .
C88A C89A H89A 120.0 . .
C89A C88A H88A 120.0 . .
C87A C88A C89A 120.0 . .
C87A C88A H88A 120.0 . .
C88A C87A H87A 120.0 . .
C88A C87A C86A 120.0 . .
C86A C87A H87A 120.0 . .
C85A C86A H86A 120.0 . .
C87A C86A C85A 120.0 . .
C87A C86A H86A 120.0 . .
C86B C85B N10 113.5(19) . .
C86B C85B C90B 122(2) . .
C90B C85B N10 124.2(16) . .
C85B C86B H86B 119.5 . .
C85B C86B C87B 121(2) . .
C87B C86B H86B 119.5 . .
C86B C87B H87B 120.5 . .
C88B C87B C86B 119(2) . .
C88B C87B H87B 120.5 . .
C87B C88B H88B 119.6 . .
C87B C88B C89B 121(2) . .
C89B C88B H88B 119.6 . .
C88B C89B H89B 119.0 . .
C88B C89B C90B 121.9(19) . .
C90B C89B H89B 119.0 . .
C85B C90B C89B 114.3(18) . .
C85B C90B H90B 122.9 . .
C89B C90B H90B 122.9 . .

loop_
_geom_bond_atom_site_label_1
_geom_bond_atom_site_label_2
_geom_bond_distance
_geom_bond_site_symmetry_2
Ir1 O1 2.154(6) .
Ir1 O2 2.149(5) .
Ir1 N1 2.038(6) .
Ir1 N3 2.049(5) .
Ir1 C24 1.998(8) .
Ir1 C44 1.964(10) .
Ir2 O3 2.140(5) .
Ir2 O4 2.153(6) .
Ir2 N7 2.023(6) .
Ir2 N9 2.030(6) .
Ir2 C69 1.954(9) .
Ir2 C83 1.969(7) .
O1 C1 1.287(11) .
O2 C3 1.301(12) .
O3 C46 1.308(13) .
O4 C48 1.304(11) .
N1 C11 1.368(9) .
N1 C12 1.340(10) .
N2 C6 1.376(10) .
N2 C12 1.374(9) .
N2 C13 1.432(10) .
N3 C31 1.403(10) .
N3 C32 1.330(10) .
N4 C26 1.382(9) .
N4 C32 1.342(8) .
N4 C33 1.437(9) .
N5 C25 1.132(10) .
N6 C45 1.150(11) .
N7 C56 1.383(10) .
N7 C57 1.330(10) .
N8 C51 1.399(10) .
N8 C57 1.358(9) .
N8 C58 1.433(9) .
N9 C71 1.390(9) .
N9 C77 1.316(9) .
N10 C76 1.380(10) .
N10 C77 1.373(9) .
N10 C85A 1.416(9) .
N10 C85B 1.55(2) .
N11 C70 1.143(11) .
N12 C84 1.130(11) .
C1 C2 1.375(13) .
C1 C4 1.524(14) .
C2 H2 0.9500 .
C2 C3 1.360(14) .
C3 C5 1.508(12) .
C4 H4A 0.9800 .
C4 H4B 0.9800 .
C4 H4C 0.9800 .
C5 H5A 0.9800 .
C5 H5B 0.9800 .
C5 H5C 0.9800 .
C6 C7 1.420(13) .
C6 C11 1.391(12) .
C7 H7 0.9500 .
C7 C8 1.362(13) .
C8 H8 0.9500 .
C8 C9 1.419(14) .
C9 H9 0.9500 .
C9 C10 1.368(13) .
C10 H10 0.9500 .
C10 C11 1.377(12) .
C12 C19 1.478(11) .
C13 C14 1.387(13) .
C13 C18 1.351(12) .
C14 H14 0.9500 .
C14 C15 1.408(12) .
C15 H15 0.9500 .
C15 C16 1.380(15) .
C16 H16 0.9500 .
C16 C17 1.356(15) .
C17 H17 0.9500 .
C17 C18 1.427(14) .
C18 H18 0.9500 .
C19 C20 1.357(10) .
C19 C24 1.432(10) .
C20 H20 0.9500 .
C20 C21 1.390(10) .
C21 C22 1.376(10) .
C21 C25 1.429(12) .
C22 H22 0.9500 .
C22 C23 1.371(10) .
C23 H23 0.9500 .
C23 C24 1.394(10) .
C26 C27 1.401(10) .
C26 C31 1.392(10) .
C27 H27 0.9500 .
C27 C28 1.394(12) .
C28 H28 0.9500 .
C28 C29 1.399(11) .
C29 H29 0.9500 .
C29 C30 1.400(11) .
C30 H30 0.9500 .
C30 C31 1.356(11) .
C32 C39 1.476(11) .
C33 C34 1.363(10) .
C33 C38 1.367(11) .
C34 H34 0.9500 .
C34 C35 1.395(11) .
C35 H35 0.9500 .
C35 C36 1.341(12) .
C36 H36 0.9500 .
C36 C37 1.355(12) .
C37 H37 0.9500 .
C37 C38 1.382(11) .
C38 H38 0.9500 .
C39 C40 1.401(11) .
C39 C44 1.458(10) .
C40 H40 0.9500 .
C40 C41 1.382(10) .
C41 C42 1.378(10) .
C41 C45 1.426(12) .
C42 H42 0.9500 .
C42 C43 1.400(12) .
C43 H43 0.9500 .
C43 C44 1.429(11) .
C46 C47 1.316(15) .
C46 C49 1.528(13) .
C47 H47 0.9500 .
C47 C48 1.293(13) .
C48 C50 1.542(15) .
C49 H49A 0.9800 .
C49 H49B 0.9800 .
C49 H49C 0.9800 .
C50 H50A 0.9800 .
C50 H50B 0.9800 .
C50 H50C 0.9800 .
C51 C52 1.387(11) .
C51 C56 1.415(10) .
C52 H52 0.9500 .
C52 C53 1.382(12) .
C53 H53 0.9500 .
C53 C54 1.405(11) .
C54 H54 0.9500 .
C54 C55 1.381(10) .
C55 H55 0.9500 .
C55 C56 1.379(11) .
C57 C64 1.476(11) .
C58 C59 1.376(11) .
C58 C63 1.353(11) .
C59 H59 0.9500 .
C59 C60 1.392(12) .
C60 H60 0.9500 .
C60 C61 1.340(13) .
C61 H61 0.9500 .
C61 C62 1.370(11) .
C62 H62 0.9500 .
C62 C63 1.389(11) .
C63 H63 0.9500 .
C64 C65 1.384(11) .
C64 C69 1.421(9) .
C65 H65 0.9500 .
C65 C66 1.386(11) .
C66 C67 1.402(10) .
C66 C70 1.418(12) .
C67 H67 0.9500 .
C67 C68 1.370(11) .
C68 H68 0.9500 .
C68 C69 1.426(11) .
C71 C72 1.413(11) .
C71 C76 1.385(10) .
C72 H72 0.9500 .
C72 C73 1.378(11) .
C73 H73 0.9500 .
C73 C74 1.398(12) .
C74 H74 0.9500 .
C74 C75 1.337(12) .
C75 H75 0.9500 .
C75 C76 1.388(10) .
C77 C78 1.461(10) .
C78 C79 1.386(10) .
C78 C83 1.428(10) .
C79 H79 0.9500 .
C79 C80 1.403(10) .
C80 C81 1.407(11) .
C80 C84 1.425(12) .
C81 H81 0.9500 .
C81 C82 1.381(10) .
C82 H82 0.9500 .
C82 C83 1.392(10) .
C85A C90A 1.3900 .
C85A C86A 1.3900 .
C90A H90A 0.9500 .
C90A C89A 1.3900 .
C89A H89A 0.9500 .
C89A C88A 1.3900 .
C88A H88A 0.9500 .
C88A C87A 1.3900 .
C87A H87A 0.9500 .
C87A C86A 1.3900 .
C86A H86A 0.9500 .
C85B C86B 1.351(17) .
C85B C90B 1.410(18) .
C86B H86B 0.9500 .
C86B C87B 1.367(17) .
C87B H87B 0.9500 .
C87B C88B 1.354(18) .
C88B H88B 0.9500 .
C88B C89B 1.369(17) .
C89B H89B 0.9500 .
C89B C90B 1.416(17) .
C90B H90B 0.9500 .

loop_
_geom_torsion_atom_site_label_1
_geom_torsion_atom_site_label_2
_geom_torsion_atom_site_label_3
_geom_torsion_atom_site_label_4
_geom_torsion
_geom_torsion_site_symmetry_1
_geom_torsion_site_symmetry_2
_geom_torsion_site_symmetry_3
_geom_torsion_site_symmetry_4
Ir1 O1 C1 C2 -5.4(15) . . . .
Ir1 O1 C1 C4 176.5(6) . . . .
Ir1 O2 C3 C2 2.6(16) . . . .
Ir1 O2 C3 C5 -173.7(6) . . . .
Ir1 N1 C11 C6 164.0(7) . . . .
Ir1 N1 C11 C10 -12.4(17) . . . .
Ir1 N1 C12 N2 -170.5(6) . . . .
Ir1 N1 C12 C19 1.8(10) . . . .
Ir1 N3 C31 C26 176.8(5) . . . .
Ir1 N3 C31 C30 -2.7(14) . . . .
Ir1 N3 C32 N4 -179.0(5) . . . .
Ir1 N3 C32 C39 -2.5(9) . . . .
Ir2 O3 C46 C47 -3.2(14) . . . .
Ir2 O3 C46 C49 178.6(5) . . . .
Ir2 O4 C48 C47 0.7(14) . . . .
Ir2 O4 C48 C50 -175.0(5) . . . .
Ir2 N7 C56 C51 -175.0(6) . . . .
Ir2 N7 C56 C55 9.4(14) . . . .
Ir2 N7 C57 N8 175.2(5) . . . .
Ir2 N7 C57 C64 -7.5(9) . . . .
Ir2 N9 C71 C72 2.3(16) . . . .
Ir2 N9 C71 C76 178.3(6) . . . .
Ir2 N9 C77 N10 -178.4(5) . . . .
Ir2 N9 C77 C78 0.9(10) . . . .
O1 C1 C2 C3 0(2) . . . .
O3 C46 C47 C48 -2(2) . . . .
N1 C12 C19 C20 -179.2(8) . . . .
N1 C12 C19 C24 -5.5(11) . . . .
N2 C6 C7 C8 -177.6(12) . . . .
N2 C6 C11 N1 1.4(11) . . . .
N2 C6 C11 C10 178.1(10) . . . .
N2 C12 C19 C20 -8.8(16) . . . .
N2 C12 C19 C24 164.9(9) . . . .
N2 C13 C14 C15 179.2(7) . . . .
N2 C13 C18 C17 -178.1(8) . . . .
N3 C32 C39 C40 -176.1(7) . . . .
N3 C32 C39 C44 0.9(10) . . . .
N4 C26 C27 C28 178.5(8) . . . .
N4 C26 C31 N3 1.0(8) . . . .
N4 C26 C31 C30 -179.4(8) . . . .
N4 C32 C39 C40 -0.4(14) . . . .
N4 C32 C39 C44 176.6(8) . . . .
N4 C33 C34 C35 177.4(7) . . . .
N4 C33 C38 C37 -178.7(7) . . . .
N7 C57 C64 C65 -175.4(8) . . . .
N7 C57 C64 C69 3.4(10) . . . .
N8 C51 C52 C53 -178.5(8) . . . .
N8 C51 C56 N7 1.5(9) . . . .
N8 C51 C56 C55 177.7(7) . . . .
N8 C57 C64 C65 1.2(14) . . . .
N8 C57 C64 C69 -180.0(8) . . . .
N8 C58 C59 C60 175.9(8) . . . .
N8 C58 C63 C62 -176.0(8) . . . .
N9 C71 C72 C73 178.1(10) . . . .
N9 C71 C76 N10 -0.9(10) . . . .
N9 C71 C76 C75 -177.9(9) . . . .
N9 C77 C78 C79 -178.7(8) . . . .
N9 C77 C78 C83 1.3(11) . . . .
N10 C77 C78 C79 0.3(15) . . . .
N10 C77 C78 C83 -179.6(8) . . . .
N10 C85A C90A C89A -176.6(10) . . . .
N10 C85A C86A C87A 176.4(11) . . . .
N10 C85B C86B C87B 174(2) . . . .
N10 C85B C90B C89B 179.3(19) . . . .
C1 C2 C3 O2 2(2) . . . .
C1 C2 C3 C5 177.9(10) . . . .
C4 C1 C2 C3 177.8(11) . . . .
C6 N2 C12 N1 4.3(10) . . . .
C6 N2 C12 C19 -166.7(10) . . . .
C6 N2 C13 C14 -108.4(11) . . . .
C6 N2 C13 C18 72.3(12) . . . .
C6 C7 C8 C9 -0.1(19) . . . .
C7 C6 C11 N1 -176.1(9) . . . .
C7 C6 C11 C10 0.6(16) . . . .
C7 C8 C9 C10 1(2) . . . .
C8 C9 C10 C11 -1(2) . . . .
C9 C10 C11 N1 176.4(11) . . . .
C9 C10 C11 C6 0.4(17) . . . .
C11 N1 C12 N2 -3.5(10) . . . .
C11 N1 C12 C19 168.8(8) . . . .
C11 C6 C7 C8 -0.8(17) . . . .
C12 N1 C11 C6 1.3(10) . . . .
C12 N1 C11 C10 -175.1(11) . . . .
C12 N2 C6 C7 173.7(11) . . . .
C12 N2 C6 C11 -3.4(11) . . . .
C12 N2 C13 C14 67.4(12) . . . .
C12 N2 C13 C18 -112.0(11) . . . .
C12 C19 C20 C21 173.8(8) . . . .
C12 C19 C24 Ir1 6.7(9) . . . .
C12 C19 C24 C23 -174.4(7) . . . .
C13 N2 C6 C7 -9.8(18) . . . .
C13 N2 C6 C11 173.1(9) . . . .
C13 N2 C12 N1 -172.0(9) . . . .
C13 N2 C12 C19 17.0(15) . . . .
C13 C14 C15 C16 2.2(14) . . . .
C14 C13 C18 C17 2.6(14) . . . .
C14 C15 C16 C17 -4.3(16) . . . .
C15 C16 C17 C18 5.4(17) . . . .
C16 C17 C18 C13 -4.4(15) . . . .
C18 C13 C14 C15 -1.5(14) . . . .
C19 C20 C21 C22 -1.2(13) . . . .
C19 C20 C21 C25 175.7(9) . . . .
C20 C19 C24 Ir1 -179.2(7) . . . .
C20 C19 C24 C23 -0.4(12) . . . .
C20 C21 C22 C23 1.2(13) . . . .
C21 C22 C23 C24 -0.8(13) . . . .
C22 C23 C24 Ir1 179.1(6) . . . .
C22 C23 C24 C19 0.4(12) . . . .
C24 C19 C20 C21 0.8(13) . . . .
C25 C21 C22 C23 -175.8(9) . . . .
C26 N4 C32 N3 2.3(9) . . . .
C26 N4 C32 C39 -173.6(8) . . . .
C26 N4 C33 C34 82.0(10) . . . .
C26 N4 C33 C38 -100.1(9) . . . .
C26 C27 C28 C29 -0.1(13) . . . .
C27 C26 C31 N3 179.7(7) . . . .
C27 C26 C31 C30 -0.7(13) . . . .
C27 C28 C29 C30 0.5(14) . . . .
C28 C29 C30 C31 -1.0(13) . . . .
C29 C30 C31 N3 -179.5(8) . . . .
C29 C30 C31 C26 1.1(13) . . . .
C31 N3 C32 N4 -1.6(9) . . . .
C31 N3 C32 C39 174.9(6) . . . .
C31 C26 C27 C28 0.2(12) . . . .
C32 N3 C31 C26 0.3(8) . . . .
C32 N3 C31 C30 -179.2(9) . . . .
C32 N4 C26 C27 179.5(8) . . . .
C32 N4 C26 C31 -2.0(8) . . . .
C32 N4 C33 C34 -97.1(10) . . . .
C32 N4 C33 C38 80.8(10) . . . .
C32 C39 C40 C41 176.2(7) . . . .
C32 C39 C44 Ir1 1.2(9) . . . .
C32 C39 C44 C43 -177.5(7) . . . .
C33 N4 C26 C27 0.2(13) . . . .
C33 N4 C26 C31 178.7(7) . . . .
C33 N4 C32 N3 -178.5(7) . . . .
C33 N4 C32 C39 5.6(13) . . . .
C33 C34 C35 C36 0.1(13) . . . .
C34 C33 C38 C37 -0.8(13) . . . .
C34 C35 C36 C37 1.6(14) . . . .
C35 C36 C37 C38 -2.9(14) . . . .
C36 C37 C38 C33 2.5(13) . . . .
C38 C33 C34 C35 -0.5(12) . . . .
C39 C40 C41 C42 -0.1(13) . . . .
C39 C40 C41 C45 -174.9(8) . . . .
C40 C39 C44 Ir1 178.3(6) . . . .
C40 C39 C44 C43 -0.4(12) . . . .
C40 C41 C42 C43 1.4(14) . . . .
C41 C42 C43 C44 -2.4(14) . . . .
C42 C43 C44 Ir1 -176.6(7) . . . .
C42 C43 C44 C39 1.8(13) . . . .
C44 C39 C40 C41 -0.4(12) . . . .
C45 C41 C42 C43 176.4(8) . . . .
C46 C47 C48 O4 4(2) . . . .
C46 C47 C48 C50 178.8(10) . . . .
C49 C46 C47 C48 175.7(10) . . . .
C51 N8 C57 N7 1.5(9) . . . .
C51 N8 C57 C64 -175.2(8) . . . .
C51 N8 C58 C59 -90.4(10) . . . .
C51 N8 C58 C63 85.8(10) . . . .
C51 C52 C53 C54 -1.2(13) . . . .
C52 C51 C56 N7 179.9(7) . . . .
C52 C51 C56 C55 -3.8(12) . . . .
C52 C53 C54 C55 -0.7(13) . . . .
C53 C54 C55 C56 0.5(13) . . . .
C54 C55 C56 N7 176.9(8) . . . .
C54 C55 C56 C51 1.7(12) . . . .
C56 N7 C57 N8 -0.6(9) . . . .
C56 N7 C57 C64 176.7(6) . . . .
C56 C51 C52 C53 3.5(13) . . . .
C57 N7 C56 C51 -0.6(9) . . . .
C57 N7 C56 C55 -176.2(9) . . . .
C57 N8 C51 C52 180.0(9) . . . .
C57 N8 C51 C56 -1.8(8) . . . .
C57 N8 C58 C59 89.2(10) . . . .
C57 N8 C58 C63 -94.5(11) . . . .
C57 C64 C65 C66 177.0(8) . . . .
C57 C64 C69 Ir2 2.4(9) . . . .
C57 C64 C69 C68 -175.9(7) . . . .
C58 N8 C51 C52 -0.3(14) . . . .
C58 N8 C51 C56 178.0(7) . . . .
C58 N8 C57 N7 -178.2(8) . . . .
C58 N8 C57 C64 5.1(14) . . . .
C58 C59 C60 C61 -0.2(14) . . . .
C59 C58 C63 C62 0.2(14) . . . .
C59 C60 C61 C62 1.0(15) . . . .
C60 C61 C62 C63 -1.2(15) . . . .
C61 C62 C63 C58 0.5(14) . . . .
C63 C58 C59 C60 -0.4(14) . . . .
C64 C65 C66 C67 1.1(13) . . . .
C64 C65 C66 C70 -179.4(8) . . . .
C65 C64 C69 Ir2 -178.7(6) . . . .
C65 C64 C69 C68 2.9(12) . . . .
C65 C66 C67 C68 -2.0(13) . . . .
C66 C67 C68 C69 3.6(13) . . . .
C67 C68 C69 Ir2 177.9(6) . . . .
C67 C68 C69 C64 -3.9(12) . . . .
C69 C64 C65 C66 -1.7(13) . . . .
C70 C66 C67 C68 178.5(8) . . . .
C71 N9 C77 N10 -0.1(10) . . . .
C71 N9 C77 C78 179.1(7) . . . .
C71 C72 C73 C74 -1.6(17) . . . .
C72 C71 C76 N10 175.6(8) . . . .
C72 C71 C76 C75 -1.3(14) . . . .
C72 C73 C74 C75 -0.4(18) . . . .
C73 C74 C75 C76 1.6(17) . . . .
C74 C75 C76 N10 -176.7(10) . . . .
C74 C75 C76 C71 -0.7(16) . . . .
C76 N10 C77 N9 -0.5(10) . . . .
C76 N10 C77 C78 -179.5(9) . . . .
C76 N10 C85A C90A 114.0(9) . . . .
C76 N10 C85A C86A -62.5(11) . . . .
C76 N10 C85B C86B -88(2) . . . .
C76 N10 C85B C90B 93(2) . . . .
C76 C71 C72 C73 2.4(14) . . . .
C77 N9 C71 C72 -175.4(10) . . . .
C77 N9 C71 C76 0.7(10) . . . .
C77 N10 C76 C71 0.8(10) . . . .
C77 N10 C76 C75 177.2(10) . . . .
C77 N10 C85A C90A -69.0(13) . . . .
C77 N10 C85A C86A 114.5(10) . . . .
C77 N10 C85B C86B 122.4(17) . . . .
C77 N10 C85B C90B -57(3) . . . .
C77 C78 C79 C80 176.9(8) . . . .
C77 C78 C83 Ir2 -3.1(9) . . . .
C77 C78 C83 C82 -178.4(7) . . . .
C78 C79 C80 C81 2.9(13) . . . .
C78 C79 C80 C84 -176.2(8) . . . .
C79 C78 C83 Ir2 177.0(7) . . . .
C79 C78 C83 C82 1.6(11) . . . .
C79 C80 C81 C82 -1.2(13) . . . .
C80 C81 C82 C83 -0.4(13) . . . .
C81 C82 C83 Ir2 -174.6(6) . . . .
C81 C82 C83 C78 0.2(11) . . . .
C83 C78 C79 C80 -3.1(13) . . . .
C84 C80 C81 C82 177.9(8) . . . .
C85A N10 C76 C71 178.6(9) . . . .
C85A N10 C76 C75 -5.0(16) . . . .
C85A N10 C77 N9 -177.8(10) . . . .
C85A N10 C77 C78 3.2(17) . . . .
C85A N10 C85B C86B 0(2) . . . .
C85A N10 C85B C90B -180(5) . . . .
C85A C90A C89A C88A 0.0 . . . .
C90A C85A C86A C87A 0.0 . . . .
C90A C89A C88A C87A 0.0 . . . .
C89A C88A C87A C86A 0.0 . . . .
C88A C87A C86A C85A 0.0 . . . .
C86A C85A C90A C89A 0.0 . . . .
C85B N10 C76 C71 -153.0(12) . . . .
C85B N10 C76 C75 23.4(18) . . . .
C85B N10 C77 N9 154.0(12) . . . .
C85B N10 C77 C78 -25.1(17) . . . .
C85B N10 C85A C90A 6(3) . . . .
C85B N10 C85A C86A -171(4) . . . .
C85B C86B C87B C88B 8(4) . . . .
C86B C85B C90B C89B 0(3) . . . .
C86B C87B C88B C89B -2(4) . . . .
C87B C88B C89B C90B -5(4) . . . .
C88B C89B C90B C85B 6(3) . . . .
C90B C85B C86B C87B -7(4) . . . .
